data_1505998
loop_
_publ_author_name
'Eid, Samar'
'Guerro, Michel'
'Roisnel, Thierry'
'Lorcy, Dominique'

_publ_section_title
;
 Trithiaazafulvalene: a promising building block between
 tetrathiafulvalene and dithiadiazafulvalene.
;
_journal_issue 11
_journal_name_full 'Organic letters'
_journal_page_first 2377
_journal_page_last 2380
_journal_paper_doi 10.1021/ol060705r
_journal_volume 8
_journal_year 2006
_chemical_compound_source 'synthesis as described'
_chemical_formula_moiety 'C13 H15 N1 O5 S3'
_chemical_formula_sum 'C13 H15 N O5 S3'
_chemical_formula_weight 361.45
_chemical_name_systematic
;
 ?
;
_space_group_IT_number 14
_symmetry_cell_setting monoclinic
_symmetry_Int_Tables_number 14
_symmetry_space_group_name_Hall '-P 2ybc'
_symmetry_space_group_name_H-M 'P 1 21/c 1'
_atom_sites_solution_hydrogens geom
_atom_sites_solution_primary direct
_atom_sites_solution_secondary difmap
_audit_conform_dict_location ftp://ftp.iucr.org/pub/cif_core.dic
_audit_conform_dict_name cif_core.dic
_audit_conform_dict_version 2.3
_audit_creation_date 2006-03-07T16:58:44-00:00
_audit_creation_method 'WinGX routine CIF_UPDATE'
_cell_angle_alpha 90
_cell_angle_beta 115.6480(10)
_cell_angle_gamma 90
_cell_formula_units_Z 4
_cell_length_a 9.9722(3)
_cell_length_b 15.9458(5)
_cell_length_c 11.1555(4)
_cell_measurement_reflns_used 0
_cell_measurement_temperature 100(2)
_cell_measurement_theta_max 27.49
_cell_measurement_theta_min 3.26
_cell_measurement_wavelength 0.71073
_cell_volume 1599.11(9)
_computing_cell_refinement 'Bruker SMART'
_computing_data_collection 'Bruker SMART'
_computing_data_reduction 'Bruker SAINT'
_computing_molecular_graphics 'Ortep-3 for Windows (Farrugia, 1997)'
_computing_publication_material 'WinGX publication routines (Farrugia, 1999)'
_computing_structure_refinement 'SHELXL-97 (Sheldrick, 1997)'
_computing_structure_solution 'SIR97 (Altomare al, 1999)'
_diffrn_ambient_temperature 100(2)
_diffrn_measured_fraction_theta_full 0.995
_diffrn_measured_fraction_theta_max 0.995
_diffrn_radiation_monochromator graphite
_diffrn_radiation_probe x-ray
_diffrn_radiation_type MoK\a
_diffrn_radiation_wavelength 0.71073
_diffrn_reflns_av_R_equivalents 0.0314
_diffrn_reflns_av_unetI/netI 0.0304
_diffrn_reflns_limit_h_max 12
_diffrn_reflns_limit_h_min -9
_diffrn_reflns_limit_k_max 19
_diffrn_reflns_limit_k_min -20
_diffrn_reflns_limit_l_max 14
_diffrn_reflns_limit_l_min -14
_diffrn_reflns_number 11155
_diffrn_reflns_theta_full 27.49
_diffrn_reflns_theta_max 27.49
_diffrn_reflns_theta_min 3.26
_exptl_absorpt_coefficient_mu 0.485
_exptl_absorpt_correction_T_max 0.785
_exptl_absorpt_correction_T_min 0.679
_exptl_absorpt_correction_type multi-scan
_exptl_absorpt_process_details
;
  [Sheldrick, G.M. (2002). SADABS Bruker AXS Inc., Madison, Wisconsin, USA]
;
_exptl_crystal_colour yellow
_exptl_crystal_density_diffrn 1.501
_exptl_crystal_density_method 'not measured'
_exptl_crystal_description prism
_exptl_crystal_F_000 752
_exptl_crystal_size_max 0.8
_exptl_crystal_size_mid 0.6
_exptl_crystal_size_min 0.5
_refine_diff_density_max 0.484
_refine_diff_density_min -0.313
_refine_diff_density_rms 0.064
_refine_ls_extinction_method none
_refine_ls_goodness_of_fit_ref 1.057
_refine_ls_hydrogen_treatment constr
_refine_ls_matrix_type full
_refine_ls_number_parameters 199
_refine_ls_number_reflns 3652
_refine_ls_number_restraints 0
_refine_ls_restrained_S_all 1.057
_refine_ls_R_factor_all 0.0347
_refine_ls_R_factor_gt 0.031
_refine_ls_shift/su_max 0.001
_refine_ls_shift/su_mean 0
_refine_ls_structure_factor_coef Fsqd
_refine_ls_weighting_details 'calc w=1/[\s^2^(Fo^2^)+(0.0426P)^2^+1.1809P] where P=(Fo^2^+2Fc^2^)/3'
_refine_ls_weighting_scheme calc
_refine_ls_wR_factor_gt 0.0863
_refine_ls_wR_factor_ref 0.0885
_reflns_number_gt 3283
_reflns_number_total 3652
_reflns_threshold_expression >2sigma(I)
_cod_data_source_file ol060705rsi20060418_063633.cif
_cod_data_source_block 8
_cod_original_sg_symbol_H-M 'P 21/c'
_cod_database_code 1505998

loop_
_symmetry_equiv_pos_as_xyz
'x, y, z'
'-x, y+1/2, -z+1/2'
'-x, -y, -z'
'x, -y-1/2, z-1/2'

loop_
_atom_site_label
_atom_site_type_symbol
_atom_site_fract_x
_atom_site_fract_y
_atom_site_fract_z
_atom_site_U_iso_or_equiv
_atom_site_adp_type
_atom_site_occupancy
_atom_site_symmetry_multiplicity
_atom_site_calc_flag
_atom_site_refinement_flags
S1 S 0.06351(4) 0.09305(3) 0.28073(4) 0.01591(11) Uani 1 1 d .
S2 S 0.24978(4) 0.18259(3) 0.17888(4) 0.01512(11) Uani 1 1 d .
S3 S 0.33585(4) 0.01034(2) 0.30212(4) 0.01351(10) Uani 1 1 d .
C1 C -0.16957(18) 0.07887(12) 0.03021(17) 0.0210(4) Uani 1 1 d .
H1A H -0.2038 0.052 0.091 0.031 Uiso 0.5 1 calc PR
H1B H -0.1732 0.0383 -0.0371 0.031 Uiso 0.5 1 calc PR
H1C H -0.2341 0.1266 -0.0135 0.031 Uiso 0.5 1 calc PR
H1D H -0.2037 0.0926 -0.0641 0.031 Uiso 0.5 1 calc PR
H1E H -0.2342 0.1063 0.0641 0.031 Uiso 0.5 1 calc PR
H1F H -0.1733 0.018 0.0404 0.031 Uiso 0.5 1 calc PR
C2 C -0.01253(17) 0.10904(10) 0.10719(16) 0.0152(3) Uani 1 1 d .
C3 C 0.07222(17) 0.14872(10) 0.05951(15) 0.0150(3) Uani 1 1 d .
C4 C 0.03375(19) 0.16783(12) -0.08336(16) 0.0198(3) Uani 1 1 d .
H4A H 0.1168 0.1975 -0.0891 0.03 Uiso 0.5 1 calc PR
H4B H -0.0555 0.2031 -0.1205 0.03 Uiso 0.5 1 calc PR
H4C H 0.0148 0.1154 -0.1338 0.03 Uiso 0.5 1 calc PR
H4D H -0.066 0.1465 -0.1398 0.03 Uiso 0.5 1 calc PR
H4E H 0.1062 0.1409 -0.1085 0.03 Uiso 0.5 1 calc PR
H4F H 0.0359 0.2286 -0.0952 0.03 Uiso 0.5 1 calc PR
C6 C 0.25310(17) 0.11133(10) 0.30742(15) 0.0132(3) Uani 1 1 d .
C7 C 0.34462(18) 0.14793(10) 0.44571(15) 0.0156(3) Uani 1 1 d .
O8 O 0.28903(14) 0.16969(8) 0.51824(12) 0.0233(3) Uani 1 1 d .
N9 N 0.49566(15) 0.15668(9) 0.48183(13) 0.0148(3) Uani 1 1 d .
C10 C 0.58169(19) 0.20480(11) 0.60529(16) 0.0196(3) Uani 1 1 d .
H10A H 0.6865 0.207 0.6217 0.029 Uiso 0.5 1 calc PR
H10B H 0.5734 0.1773 0.6804 0.029 Uiso 0.5 1 calc PR
H10C H 0.5421 0.2619 0.5954 0.029 Uiso 0.5 1 calc PR
H10D H 0.5148 0.2238 0.6433 0.029 Uiso 0.5 1 calc PR
H10E H 0.6279 0.2535 0.5846 0.029 Uiso 0.5 1 calc PR
H10F H 0.6592 0.1689 0.6696 0.029 Uiso 0.5 1 calc PR
C11 C 0.56971(17) 0.11580(10) 0.41691(15) 0.0137(3) Uani 1 1 d .
C12 C 0.72102(18) 0.15187(10) 0.44546(15) 0.0155(3) Uani 1 1 d .
O13 O 0.73809(14) 0.21534(8) 0.39565(13) 0.0258(3) Uani 1 1 d .
O14 O 0.82688(12) 0.10602(8) 0.53726(11) 0.0173(2) Uani 1 1 d .
C15 C 0.97878(18) 0.13228(13) 0.57286(18) 0.0228(4) Uani 1 1 d .
H15A H 1.0477 0.0944 0.6408 0.034 Uiso 0.5 1 calc PR
H15B H 0.9932 0.1896 0.608 0.034 Uiso 0.5 1 calc PR
H15C H 0.998 0.1306 0.4939 0.034 Uiso 0.5 1 calc PR
H15D H 0.9782 0.182 0.521 0.034 Uiso 0.5 1 calc PR
H15E H 1.0328 0.0868 0.5538 0.034 Uiso 0.5 1 calc PR
H15F H 1.0279 0.1458 0.6679 0.034 Uiso 0.5 1 calc PR
C21 C 0.51321(17) 0.04917(10) 0.33554(15) 0.0134(3) Uani 1 1 d .
C22 C 0.59713(18) 0.00829(10) 0.27018(16) 0.0162(3) Uani 1 1 d .
O23 O 0.71393(14) 0.03197(9) 0.27460(13) 0.0262(3) Uani 1 1 d .
O24 O 0.52465(13) -0.06051(8) 0.20413(12) 0.0218(3) Uani 1 1 d .
C25 C 0.5984(2) -0.10860(14) 0.1400(2) 0.0320(5) Uani 1 1 d .
H25A H 0.5368 -0.157 0.0947 0.048 Uiso 0.5 1 calc PR
H25B H 0.6951 -0.1281 0.207 0.048 Uiso 0.5 1 calc PR
H25C H 0.6132 -0.0732 0.0749 0.048 Uiso 0.5 1 calc PR
H25D H 0.6933 -0.0819 0.1563 0.048 Uiso 0.5 1 calc PR
H25E H 0.535 -0.1108 0.0441 0.048 Uiso 0.5 1 calc PR
H25F H 0.6169 -0.1657 0.1762 0.048 Uiso 0.5 1 calc PR

loop_
_atom_site_aniso_label
_atom_site_aniso_U_11
_atom_site_aniso_U_22
_atom_site_aniso_U_33
_atom_site_aniso_U_23
_atom_site_aniso_U_13
_atom_site_aniso_U_12
S1 0.01261(19) 0.0223(2) 0.01281(19) 0.00011(14) 0.00545(15) -0.00004(14)
S2 0.01305(19) 0.0162(2) 0.01381(19) 0.00332(14) 0.00367(15) 0.00027(14)
S3 0.01214(18) 0.01257(19) 0.01403(19) -0.00074(14) 0.00397(14) -0.00069(13)
C1 0.0148(8) 0.0262(9) 0.0183(8) -0.0025(7) 0.0037(6) -0.0020(7)
C2 0.0142(7) 0.0170(8) 0.0124(7) -0.0017(6) 0.0038(6) 0.0025(6)
C3 0.0133(7) 0.0159(8) 0.0128(7) 0.0001(6) 0.0027(6) 0.0037(6)
C4 0.0189(8) 0.0255(9) 0.0131(7) 0.0024(6) 0.0050(6) 0.0031(7)
C6 0.0120(7) 0.0143(7) 0.0124(7) 0.0005(6) 0.0045(6) 0.0014(6)
C7 0.0159(7) 0.0147(8) 0.0130(7) -0.0002(6) 0.0032(6) 0.0014(6)
O8 0.0205(6) 0.0311(7) 0.0183(6) -0.0088(5) 0.0085(5) 0.0011(5)
N9 0.0148(6) 0.0149(6) 0.0116(6) -0.0028(5) 0.0029(5) -0.0012(5)
C10 0.0206(8) 0.0175(8) 0.0145(8) -0.0056(6) 0.0017(6) -0.0016(6)
C11 0.0130(7) 0.0142(7) 0.0108(7) 0.0028(6) 0.0024(6) -0.0001(6)
C12 0.0153(7) 0.0167(8) 0.0119(7) -0.0015(6) 0.0033(6) -0.0022(6)
O13 0.0236(6) 0.0235(7) 0.0247(6) 0.0067(5) 0.0053(5) -0.0066(5)
O14 0.0111(5) 0.0211(6) 0.0170(6) 0.0027(5) 0.0035(4) -0.0022(4)
C15 0.0125(8) 0.0336(10) 0.0206(8) 0.0002(7) 0.0058(7) -0.0056(7)
C21 0.0121(7) 0.0145(7) 0.0119(7) 0.0019(6) 0.0037(6) 0.0002(6)
C22 0.0150(7) 0.0181(8) 0.0129(7) -0.0001(6) 0.0036(6) 0.0008(6)
O23 0.0219(6) 0.0332(7) 0.0289(7) -0.0099(6) 0.0160(5) -0.0077(5)
O24 0.0168(6) 0.0202(6) 0.0275(7) -0.0103(5) 0.0088(5) -0.0002(5)
C25 0.0242(9) 0.0323(11) 0.0380(11) -0.0182(9) 0.0120(8) 0.0038(8)

loop_
_atom_type_symbol
_atom_type_description
_atom_type_scat_dispersion_real
_atom_type_scat_dispersion_imag
_atom_type_scat_source
C C 0.0033 0.0016 'International Tables Vol C Tables 4.2.6.8 and 6.1.1.4'
H H 0 0 'International Tables Vol C Tables 4.2.6.8 and 6.1.1.4'
N N 0.0061 0.0033 'International Tables Vol C Tables 4.2.6.8 and 6.1.1.4'
O O 0.0106 0.006 'International Tables Vol C Tables 4.2.6.8 and 6.1.1.4'
S S 0.1246 0.1234 'International Tables Vol C Tables 4.2.6.8 and 6.1.1.4'

loop_
_geom_angle_atom_site_label_1
_geom_angle_atom_site_label_2
_geom_angle_atom_site_label_3
_geom_angle
C2 S1 C6 94.57(7)
C3 S2 C6 94.19(7)
C21 S3 C6 96.33(7)
C3 C2 C1 127.32(15)
C3 C2 S1 117.34(12)
C1 C2 S1 115.29(12)
C2 C3 C4 127.15(15)
C2 C3 S2 116.24(12)
C4 C3 S2 116.61(12)
C7 C6 S1 110.69(11)
C7 C6 S2 110.88(11)
S1 C6 S2 108.08(8)
C7 C6 S3 106.82(10)
S1 C6 S3 107.97(8)
S2 C6 S3 112.37(8)
O8 C7 N9 121.99(15)
O8 C7 C6 122.49(14)
N9 C7 C6 115.50(13)
C7 N9 C11 123.55(13)
C7 N9 C10 116.15(13)
C11 N9 C10 119.94(13)
C21 C11 N9 123.63(14)
C21 C11 C12 121.83(14)
N9 C11 C12 114.54(13)
O13 C12 O14 126.59(15)
O13 C12 C11 123.39(15)
O14 C12 C11 109.90(13)
C12 O14 C15 116.07(13)
C11 C21 C22 121.16(14)
C11 C21 S3 120.58(12)
C22 C21 S3 118.25(12)
O23 C22 O24 123.99(15)
O23 C22 C21 125.81(15)
O24 C22 C21 110.20(14)
C22 O24 C25 115.80(14)

loop_
_geom_bond_atom_site_label_1
_geom_bond_atom_site_label_2
_geom_bond_distance
S1 C2 1.7655(16)
S1 C6 1.8058(16)
S2 C3 1.7774(16)
S2 C6 1.8186(16)
S3 C21 1.7549(16)
S3 C6 1.8220(16)
C1 C2 1.502(2)
C2 C3 1.337(2)
C3 C4 1.500(2)
C6 C7 1.528(2)
C7 O8 1.213(2)
C7 N9 1.387(2)
N9 C11 1.399(2)
N9 C10 1.483(2)
C11 C21 1.352(2)
C11 C12 1.514(2)
C12 O13 1.202(2)
C12 O14 1.3273(19)
O14 C15 1.4515(19)
C21 C22 1.478(2)
C22 O23 1.205(2)
C22 O24 1.344(2)
O24 C25 1.448(2)
